data_1507955
loop_
_publ_author_name
'Wender, Paul A.'
'Buschmann, Nicole'
'Cardin, Nathan B.'
'Jones, Lisa R.'
'Kan, Cindy'
'Kee, Jung-Min'
'Kowalski, John A.'
'Longcore, Kate E.'

_publ_section_title
;
 Gateway synthesis of daphnane congeners and their protein kinase C
 affinities and cell-growth activities.
;
_journal_issue 8
_journal_name_full 'Nature chemistry'
_journal_page_first 615
_journal_page_last 619
_journal_paper_doi 10.1038/nchem.1074
_journal_volume 3
_journal_year 2011
_chemical_absolute_configuration rmad
_chemical_formula_moiety 'C27 H42 I2 O8 Si'
_chemical_formula_sum 'C27 H42 I2 O8 Si'
_chemical_formula_weight 776.50
_chemical_name_systematic
; 
 ? 
;
_space_group_IT_number 19
_symmetry_cell_setting orthorhombic
_symmetry_space_group_name_Hall 'P 2ac 2ab'
_symmetry_space_group_name_H-M 'P 21 21 21'
_atom_sites_solution_hydrogens geom
_atom_sites_solution_primary direct
_atom_sites_solution_secondary difmap
_audit_creation_method SHELXL-97
_cell_angle_alpha 90.00
_cell_angle_beta 90.00
_cell_angle_gamma 90.00
_cell_formula_units_Z 4
_cell_length_a 10.1997(4)
_cell_length_b 12.2530(5)
_cell_length_c 24.8070(10)
_cell_measurement_reflns_used 9983
_cell_measurement_temperature 100(2)
_cell_measurement_theta_max 28.26
_cell_measurement_theta_min 2.73
_cell_volume 3100.3(2)
_computing_cell_refinement 'Bruker SAINT v7.60A'
_computing_data_collection 'Bruker APEX-II v2009-7'
_computing_data_reduction 'Bruker SAINT v7.60A'
_computing_structure_refinement 'SHELXL-97 (Sheldrick, 2008)'
_computing_structure_solution 'SHELXS-97 (Sheldrick, 2008)'
_diffrn_ambient_temperature 100(2)
_diffrn_detector_area_resol_mean 8.33
_diffrn_measured_fraction_theta_full 0.996
_diffrn_measured_fraction_theta_max 0.996
_diffrn_measurement_device_type 'Bruker APEX-II'
_diffrn_measurement_method 'combination of \w and \f-scans '
_diffrn_radiation_monochromator graphite
_diffrn_radiation_source 'fine-focus sealed tube'
_diffrn_radiation_type MoK\a
_diffrn_radiation_wavelength 0.71073
_diffrn_reflns_av_R_equivalents 0.0352
_diffrn_reflns_av_sigmaI/netI 0.0259
_diffrn_reflns_limit_h_max 13
_diffrn_reflns_limit_h_min -13
_diffrn_reflns_limit_k_max 16
_diffrn_reflns_limit_k_min -16
_diffrn_reflns_limit_l_max 32
_diffrn_reflns_limit_l_min -32
_diffrn_reflns_number 49464
_diffrn_reflns_theta_full 28.34
_diffrn_reflns_theta_max 28.34
_diffrn_reflns_theta_min 1.64
_exptl_absorpt_coefficient_mu 2.112
_exptl_absorpt_correction_T_max 0.9629
_exptl_absorpt_correction_T_min 0.7830
_exptl_absorpt_correction_type numerical
_exptl_absorpt_process_details 'SADABS, Sheldrick, 2008'
_exptl_crystal_colour colorless
_exptl_crystal_density_diffrn 1.664
_exptl_crystal_density_method 'not measured'
_exptl_crystal_description block
_exptl_crystal_F_000 1552
_exptl_crystal_size_max 0.25
_exptl_crystal_size_mid 0.18
_exptl_crystal_size_min 0.07
_refine_diff_density_max 1.934
_refine_diff_density_min -0.565
_refine_diff_density_rms 0.099
_refine_ls_abs_structure_details 'Flack H D (1983), Acta Cryst. A39, 876-881'
_refine_ls_abs_structure_Flack 0.023(16)
_refine_ls_extinction_method none
_refine_ls_goodness_of_fit_ref 1.156
_refine_ls_hydrogen_treatment constr
_refine_ls_matrix_type full
_refine_ls_number_parameters 353
_refine_ls_number_reflns 7708
_refine_ls_number_restraints 0
_refine_ls_restrained_S_all 1.156
_refine_ls_R_factor_all 0.0314
_refine_ls_R_factor_gt 0.0293
_refine_ls_shift/su_max 0.001
_refine_ls_shift/su_mean 0.000
_refine_ls_structure_factor_coef Fsqd
_refine_ls_weighting_details 'calc w=1/[\s^2^(Fo^2^)+(0.0180P)^2^+7.3243P] where P=(Fo^2^+2Fc^2^)/3'
_refine_ls_weighting_scheme calc
_refine_ls_wR_factor_gt 0.0678
_refine_ls_wR_factor_ref 0.0685
_reflns_number_gt 7399
_reflns_number_total 7708
_reflns_threshold_expression >2sigma(I)
_cod_data_source_file nchem.1074-s2.cif
_cod_data_source_block su023
_cod_database_code 1507955

loop_
_symmetry_equiv_pos_as_xyz
'x, y, z'
'-x+1/2, -y, z+1/2'
'-x, y+1/2, -z+1/2'
'x+1/2, -y+1/2, -z'

loop_
_atom_site_label
_atom_site_type_symbol
_atom_site_fract_x
_atom_site_fract_y
_atom_site_fract_z
_atom_site_U_iso_or_equiv
_atom_site_adp_type
_atom_site_occupancy
_atom_site_symmetry_multiplicity
_atom_site_calc_flag
_atom_site_refinement_flags
I1 I -0.05537(2) 0.86490(2) 0.595935(11) 0.02191(6) Uani 1 1 d .
I2 I 0.57876(2) 0.99531(2) 0.629599(11) 0.02376(6) Uani 1 1 d .
Si1 Si 0.74510(11) 0.47571(9) 0.52795(5) 0.0174(2) Uani 1 1 d .
O1 O 0.6393(3) 0.4745(2) 0.57961(11) 0.0207(6) Uani 1 1 d .
O2 O 0.5240(3) 0.5223(2) 0.67509(11) 0.0175(6) Uani 1 1 d .
H2 H 0.5673 0.4690 0.6634 0.021 Uiso 1 1 calc R
O3 O 0.7085(3) 0.6828(2) 0.66140(12) 0.0180(6) Uani 1 1 d .
H3 H 0.7062 0.6340 0.6852 0.022 Uiso 1 1 calc R
O4 O 0.3777(2) 0.8028(2) 0.66148(11) 0.0141(5) Uani 1 1 d .
O5 O 0.0717(3) 0.5818(2) 0.70402(11) 0.0175(5) Uani 1 1 d .
H5 H 0.0031 0.5563 0.7180 0.021 Uiso 1 1 calc R
O6 O 0.0765(2) 0.8669(2) 0.74714(10) 0.0150(5) Uani 1 1 d .
O7 O 0.2801(2) 0.8495(2) 0.77595(11) 0.0167(5) Uani 1 1 d .
O8 O 0.1948(3) 1.0165(2) 0.76334(11) 0.0188(6) Uani 1 1 d .
C1 C 0.2962(4) 0.5116(3) 0.61543(16) 0.0201(8) Uani 1 1 d .
H1A H 0.2082 0.5181 0.5989 0.024 Uiso 1 1 calc R
H1B H 0.2896 0.4675 0.6487 0.024 Uiso 1 1 calc R
C2 C 0.3961(4) 0.4607(3) 0.57517(17) 0.0210(8) Uani 1 1 d .
H2A H 0.3592 0.4667 0.5379 0.025 Uiso 1 1 calc R
C3 C 0.5207(4) 0.5348(3) 0.57885(17) 0.0181(8) Uani 1 1 d .
H3A H 0.5217 0.5869 0.5478 0.022 Uiso 1 1 calc R
C4 C 0.5013(4) 0.5987(3) 0.63185(17) 0.0156(7) Uani 1 1 d .
C5 C 0.5793(3) 0.7040(3) 0.64267(15) 0.0142(7) Uani 1 1 d .
H5A H 0.5861 0.7452 0.6080 0.017 Uiso 1 1 calc R
C6 C 0.5040(4) 0.7765(3) 0.68374(16) 0.0138(7) Uani 1 1 d .
C7 C 0.4721(3) 0.7136(3) 0.73664(16) 0.0155(7) Uani 1 1 d .
H7A H 0.4802 0.7618 0.7685 0.019 Uiso 1 1 calc R
H7B H 0.5309 0.6500 0.7412 0.019 Uiso 1 1 calc R
C8 C 0.3273(3) 0.6765(3) 0.72825(15) 0.0138(7) Uani 1 1 d .
H8A H 0.3203 0.5958 0.7336 0.017 Uiso 1 1 calc R
C9 C 0.3003(4) 0.7051(3) 0.66856(16) 0.0143(7) Uani 1 1 d .
C10 C 0.3550(3) 0.6245(3) 0.62717(16) 0.0150(7) Uani 1 1 d .
H10A H 0.3474 0.6641 0.5921 0.018 Uiso 1 1 calc R
C11 C 0.1540(4) 0.7291(3) 0.65344(15) 0.0141(7) Uani 1 1 d .
H11A H 0.1338 0.6786 0.6229 0.017 Uiso 1 1 calc R
C12 C 0.0591(4) 0.6968(3) 0.69839(14) 0.0143(7) Uani 1 1 d .
H12A H -0.0326 0.7157 0.6877 0.017 Uiso 1 1 calc R
C13 C 0.0911(4) 0.7482(3) 0.75339(15) 0.0138(7) Uani 1 1 d .
C14 C 0.2375(4) 0.7361(3) 0.76913(16) 0.0137(7) Uani 1 1 d .
H14A H 0.2432 0.6980 0.8047 0.016 Uiso 1 1 calc R
C15 C -0.0075(4) 0.7122(3) 0.79535(16) 0.0155(7) Uani 1 1 d .
C16 C 0.0170(4) 0.6292(4) 0.82870(16) 0.0238(8) Uani 1 1 d .
H16A H -0.0503 0.6020 0.8515 0.029 Uiso 1 1 calc R
H16B H 0.1019 0.5973 0.8297 0.029 Uiso 1 1 calc R
C17 C -0.1408(4) 0.7653(4) 0.79248(18) 0.0229(9) Uani 1 1 d .
H17A H -0.1973 0.7351 0.8207 0.034 Uiso 1 1 calc R
H17B H -0.1800 0.7511 0.7571 0.034 Uiso 1 1 calc R
H17C H -0.1316 0.8442 0.7978 0.034 Uiso 1 1 calc R
C18 C 0.1385(3) 0.8440(3) 0.63012(16) 0.0165(7) Uani 1 1 d .
H18A H 0.2054 0.8562 0.6018 0.020 Uiso 1 1 calc R
H18B H 0.1525 0.8987 0.6589 0.020 Uiso 1 1 calc R
C19 C 0.4209(4) 0.3403(3) 0.58738(19) 0.0292(10) Uani 1 1 d .
H19A H 0.3394 0.2990 0.5825 0.044 Uiso 1 1 calc R
H19B H 0.4511 0.3325 0.6247 0.044 Uiso 1 1 calc R
H19C H 0.4880 0.3120 0.5628 0.044 Uiso 1 1 calc R
C20 C 0.5744(4) 0.8824(3) 0.69674(15) 0.0159(7) Uani 1 1 d .
H20A H 0.6655 0.8657 0.7077 0.019 Uiso 1 1 calc R
H20B H 0.5302 0.9179 0.7277 0.019 Uiso 1 1 calc R
C21 C 0.8884(4) 0.3936(3) 0.55346(16) 0.0184(8) Uani 1 1 d .
C22 C 1.0044(4) 0.4039(4) 0.51452(18) 0.0253(9) Uani 1 1 d .
H22A H 1.0782 0.3605 0.5280 0.038 Uiso 1 1 calc R
H22B H 1.0307 0.4806 0.5118 0.038 Uiso 1 1 calc R
H22C H 0.9786 0.3771 0.4789 0.038 Uiso 1 1 calc R
C23 C 0.9284(5) 0.4390(4) 0.60890(16) 0.0318(10) Uani 1 1 d .
H23A H 1.0089 0.4028 0.6210 0.048 Uiso 1 1 calc R
H23B H 0.8581 0.4253 0.6349 0.048 Uiso 1 1 calc R
H23C H 0.9438 0.5177 0.6060 0.048 Uiso 1 1 calc R
C24 C 0.8476(5) 0.2729(4) 0.55904(19) 0.0267(9) Uani 1 1 d .
H24A H 0.9190 0.2315 0.5759 0.040 Uiso 1 1 calc R
H24B H 0.8291 0.2426 0.5233 0.040 Uiso 1 1 calc R
H24C H 0.7688 0.2677 0.5815 0.040 Uiso 1 1 calc R
C25 C 0.6711(4) 0.4094(4) 0.46755(17) 0.0234(9) Uani 1 1 d .
H25A H 0.5899 0.4473 0.4578 0.035 Uiso 1 1 calc R
H25B H 0.6517 0.3328 0.4757 0.035 Uiso 1 1 calc R
H25C H 0.7330 0.4132 0.4374 0.035 Uiso 1 1 calc R
C26 C 0.7914(5) 0.6184(4) 0.51208(19) 0.0285(10) Uani 1 1 d .
H26A H 0.7141 0.6582 0.4993 0.043 Uiso 1 1 calc R
H26B H 0.8590 0.6187 0.4840 0.043 Uiso 1 1 calc R
H26C H 0.8256 0.6538 0.5446 0.043 Uiso 1 1 calc R
C27 C 0.1864(4) 0.9191(3) 0.76208(15) 0.0142(7) Uani 1 1 d .

loop_
_atom_site_aniso_label
_atom_site_aniso_U_11
_atom_site_aniso_U_22
_atom_site_aniso_U_33
_atom_site_aniso_U_23
_atom_site_aniso_U_13
_atom_site_aniso_U_12
I1 0.01435(11) 0.02049(12) 0.03089(13) 0.00541(11) -0.00571(10) -0.00122(10)
I2 0.02213(12) 0.01737(11) 0.03180(14) 0.00624(11) -0.00273(11) -0.00327(10)
Si1 0.0151(5) 0.0164(5) 0.0207(6) -0.0027(4) 0.0006(4) 0.0012(4)
O1 0.0160(13) 0.0230(15) 0.0229(15) -0.0041(11) 0.0019(11) 0.0061(11)
O2 0.0192(14) 0.0123(13) 0.0210(14) 0.0005(10) 0.0017(10) 0.0031(10)
O3 0.0095(12) 0.0181(14) 0.0263(16) 0.0038(11) -0.0010(11) -0.0002(10)
O4 0.0089(12) 0.0150(13) 0.0183(14) 0.0009(10) -0.0028(10) -0.0010(10)
O5 0.0178(14) 0.0122(11) 0.0224(14) 0.0001(10) 0.0032(12) -0.0026(11)
O6 0.0126(11) 0.0125(11) 0.0200(12) -0.0014(10) -0.0023(10) 0.0003(11)
O7 0.0132(12) 0.0123(13) 0.0245(14) -0.0054(11) -0.0023(10) 0.0005(10)
O8 0.0218(13) 0.0120(13) 0.0226(14) -0.0024(11) -0.0011(11) 0.0022(11)
C1 0.0151(16) 0.0184(19) 0.027(2) -0.0086(16) 0.0016(14) -0.0004(15)
C2 0.0155(18) 0.0225(19) 0.025(2) -0.0081(16) 0.0001(15) -0.0014(15)
C3 0.0162(18) 0.0151(17) 0.023(2) -0.0032(14) 0.0006(14) 0.0008(13)
C4 0.0140(16) 0.0126(16) 0.0204(19) -0.0030(15) 0.0015(15) 0.0006(13)
C5 0.0083(16) 0.0142(16) 0.0201(19) -0.0024(13) -0.0026(14) 0.0024(13)
C6 0.0107(16) 0.0125(17) 0.0183(19) 0.0004(14) -0.0014(14) 0.0022(13)
C7 0.0119(17) 0.0170(18) 0.0177(19) -0.0013(14) -0.0006(14) 0.0021(13)
C8 0.0117(16) 0.0122(17) 0.0174(19) -0.0001(14) 0.0011(14) 0.0006(13)
C9 0.0165(17) 0.0112(17) 0.0151(19) 0.0000(13) -0.0016(14) -0.0021(14)
C10 0.0121(15) 0.0162(17) 0.0169(18) -0.0025(16) -0.0002(14) -0.0023(13)
C11 0.0127(17) 0.0168(18) 0.0128(18) 0.0000(14) -0.0023(14) 0.0016(14)
C12 0.0088(16) 0.0150(16) 0.0192(18) -0.0008(13) -0.0018(15) 0.0026(14)
C13 0.0122(16) 0.0130(16) 0.0162(18) -0.0010(13) -0.0003(14) 0.0013(13)
C14 0.0129(17) 0.0105(16) 0.0177(19) 0.0005(14) -0.0007(14) 0.0006(13)
C15 0.0122(16) 0.0155(18) 0.019(2) -0.0042(14) 0.0016(14) -0.0039(13)
C16 0.0224(19) 0.031(2) 0.018(2) -0.0025(18) 0.0046(15) -0.0089(18)
C17 0.0137(18) 0.030(2) 0.025(2) -0.0029(18) 0.0047(16) 0.0007(16)
C18 0.0114(15) 0.0221(19) 0.0159(18) 0.0020(16) 0.0000(14) -0.0011(13)
C19 0.021(2) 0.024(2) 0.042(3) -0.0111(18) 0.004(2) 0.0001(16)
C20 0.0130(16) 0.0139(16) 0.0208(18) 0.0029(13) -0.0020(14) -0.0024(14)
C21 0.0144(17) 0.022(2) 0.019(2) 0.0016(15) -0.0002(14) 0.0019(14)
C22 0.021(2) 0.030(2) 0.025(2) 0.0042(18) 0.0037(17) 0.0025(17)
C23 0.025(2) 0.051(3) 0.019(2) -0.0062(18) -0.0008(18) 0.006(2)
C24 0.027(2) 0.025(2) 0.029(2) 0.0085(18) 0.0030(18) 0.0023(18)
C25 0.024(2) 0.024(2) 0.022(2) -0.0046(17) -0.0085(17) 0.0036(17)
C26 0.033(2) 0.023(2) 0.030(2) -0.0022(18) 0.0015(19) -0.0069(19)
C27 0.0151(17) 0.0177(18) 0.0099(18) -0.0010(14) 0.0015(13) -0.0008(14)

loop_
_atom_type_symbol
_atom_type_description
_atom_type_scat_dispersion_real
_atom_type_scat_dispersion_imag
_atom_type_scat_source
C C 0.0033 0.0016 'International Tables Vol C Tables 4.2.6.8 and 6.1.1.4'
H H 0.0000 0.0000 'International Tables Vol C Tables 4.2.6.8 and 6.1.1.4'
O O 0.0106 0.0060 'International Tables Vol C Tables 4.2.6.8 and 6.1.1.4'
Si Si 0.0817 0.0704 'International Tables Vol C Tables 4.2.6.8 and 6.1.1.4'
I I -0.4742 1.8119 'International Tables Vol C Tables 4.2.6.8 and 6.1.1.4'

loop_
_geom_angle_atom_site_label_1
_geom_angle_atom_site_label_2
_geom_angle_atom_site_label_3
_geom_angle
O1 Si1 C26 109.58(19)
O1 Si1 C25 110.51(18)
C26 Si1 C25 110.1(2)
O1 Si1 C21 103.76(16)
C26 Si1 C21 112.2(2)
C25 Si1 C21 110.55(19)
C3 O1 Si1 122.3(3)
C6 O4 C9 104.9(3)
C27 O6 C13 110.9(3)
C27 O7 C14 111.5(3)
C10 C1 C2 103.1(3)
C19 C2 C1 111.6(4)
C19 C2 C3 114.5(3)
C1 C2 C3 105.2(3)
O1 C3 C4 111.3(3)
O1 C3 C2 113.0(3)
C4 C3 C2 103.9(3)
O2 C4 C10 110.3(3)
O2 C4 C5 109.3(3)
C10 C4 C5 110.2(3)
O2 C4 C3 106.5(3)
C10 C4 C3 99.5(3)
C5 C4 C3 120.5(3)
O3 C5 C4 112.6(3)
O3 C5 C6 110.4(3)
C4 C5 C6 109.7(3)
O4 C6 C20 108.3(3)
O4 C6 C5 108.6(3)
C20 C6 C5 113.2(3)
O4 C6 C7 104.3(3)
C20 C6 C7 110.1(3)
C5 C6 C7 111.9(3)
C6 C7 C8 103.3(3)
C9 C8 C14 114.5(3)
C9 C8 C7 103.3(3)
C14 C8 C7 109.6(3)
O4 C9 C10 104.7(3)
O4 C9 C8 101.9(3)
C10 C9 C8 115.5(3)
O4 C9 C11 109.7(3)
C10 C9 C11 107.9(3)
C8 C9 C11 116.2(3)
C4 C10 C9 116.0(3)
C4 C10 C1 102.1(3)
C9 C10 C1 124.5(3)
C12 C11 C18 116.7(3)
C12 C11 C9 112.3(3)
C18 C11 C9 111.2(3)
O5 C12 C11 105.8(3)
O5 C12 C13 107.5(3)
C11 C12 C13 114.0(3)
O6 C13 C15 107.1(3)
O6 C13 C12 106.9(3)
C15 C13 C12 110.5(3)
O6 C13 C14 102.6(3)
C15 C13 C14 116.0(3)
C12 C13 C14 112.8(3)
O7 C14 C8 110.3(3)
O7 C14 C13 102.9(3)
C8 C14 C13 116.7(3)
C16 C15 C17 121.8(4)
C16 C15 C13 121.6(3)
C17 C15 C13 116.1(3)
C11 C18 I1 110.5(2)
C6 C20 I2 113.1(2)
C22 C21 C23 109.2(3)
C22 C21 C24 110.1(3)
C23 C21 C24 109.8(4)
C22 C21 Si1 110.1(3)
C23 C21 Si1 108.2(3)
C24 C21 Si1 109.5(3)
O8 C27 O7 125.6(4)
O8 C27 O6 122.8(4)
O7 C27 O6 111.6(3)
C4 O2 H2 109.5
C5 O3 H3 109.5
C12 O5 H5 109.5
C10 C1 H1A 111.1
C2 C1 H1A 111.1
C10 C1 H1B 111.1
C2 C1 H1B 111.1
H1A C1 H1B 109.1
C19 C2 H2A 108.5
C1 C2 H2A 108.5
C3 C2 H2A 108.5
O1 C3 H3A 109.5
C4 C3 H3A 109.5
C2 C3 H3A 109.5
O3 C5 H5A 108.0
C4 C5 H5A 108.0
C6 C5 H5A 108.0
C6 C7 H7A 111.1
C8 C7 H7A 111.1
C6 C7 H7B 111.1
C8 C7 H7B 111.1
H7A C7 H7B 109.1
C9 C8 H8A 109.7
C14 C8 H8A 109.7
C7 C8 H8A 109.7
C4 C10 H10A 104.0
C9 C10 H10A 104.0
C1 C10 H10A 104.0
C12 C11 H11A 105.2
C18 C11 H11A 105.2
C9 C11 H11A 105.2
O5 C12 H12A 109.8
C11 C12 H12A 109.8
C13 C12 H12A 109.8
O7 C14 H14A 108.9
C8 C14 H14A 108.9
C13 C14 H14A 108.9
C15 C16 H16A 120.0
C15 C16 H16B 120.0
H16A C16 H16B 120.0
C15 C17 H17A 109.5
C15 C17 H17B 109.5
H17A C17 H17B 109.5
C15 C17 H17C 109.5
H17A C17 H17C 109.5
H17B C17 H17C 109.5
C11 C18 H18A 109.5
I1 C18 H18A 109.5
C11 C18 H18B 109.5
I1 C18 H18B 109.5
H18A C18 H18B 108.1
C2 C19 H19A 109.5
C2 C19 H19B 109.5
H19A C19 H19B 109.5
C2 C19 H19C 109.5
H19A C19 H19C 109.5
H19B C19 H19C 109.5
C6 C20 H20A 109.0
I2 C20 H20A 109.0
C6 C20 H20B 109.0
I2 C20 H20B 109.0
H20A C20 H20B 107.8
C21 C22 H22A 109.5
C21 C22 H22B 109.5
H22A C22 H22B 109.5
C21 C22 H22C 109.5
H22A C22 H22C 109.5
H22B C22 H22C 109.5
C21 C23 H23A 109.5
C21 C23 H23B 109.5
H23A C23 H23B 109.5
C21 C23 H23C 109.5
H23A C23 H23C 109.5
H23B C23 H23C 109.5
C21 C24 H24A 109.5
C21 C24 H24B 109.5
H24A C24 H24B 109.5
C21 C24 H24C 109.5
H24A C24 H24C 109.5
H24B C24 H24C 109.5
Si1 C25 H25A 109.5
Si1 C25 H25B 109.5
H25A C25 H25B 109.5
Si1 C25 H25C 109.5
H25A C25 H25C 109.5
H25B C25 H25C 109.5
Si1 C26 H26A 109.5
Si1 C26 H26B 109.5
H26A C26 H26B 109.5
Si1 C26 H26C 109.5
H26A C26 H26C 109.5
H26B C26 H26C 109.5

loop_
_geom_bond_atom_site_label_1
_geom_bond_atom_site_label_2
_geom_bond_distance
I1 C18 2.166(4)
I2 C20 2.165(3)
Si1 O1 1.675(3)
Si1 C26 1.854(4)
Si1 C25 1.864(4)
Si1 C21 1.884(4)
O1 C3 1.419(4)
O2 C4 1.442(5)
O3 C5 1.421(4)
O4 C6 1.438(4)
O4 C9 1.445(4)
O5 C12 1.422(4)
O6 C27 1.342(4)
O6 C13 1.470(4)
O7 C27 1.326(5)
O7 C14 1.466(4)
O8 C27 1.197(5)
C1 C10 1.535(5)
C1 C2 1.557(5)
C2 C19 1.528(6)
C2 C3 1.564(5)
C3 C4 1.543(5)
C4 C10 1.529(5)
C4 C5 1.539(5)
C5 C6 1.555(5)
C6 C20 1.518(5)
C6 C7 1.556(5)
C7 C8 1.559(5)
C8 C9 1.546(5)
C8 C14 1.549(5)
C9 C10 1.531(5)
C9 C11 1.566(5)
C11 C12 1.529(5)
C11 C18 1.530(5)
C12 C13 1.538(5)
C13 C15 1.513(5)
C13 C14 1.551(5)
C15 C16 1.335(6)
C15 C17 1.509(5)
C21 C22 1.533(6)
C21 C23 1.539(6)
C21 C24 1.543(6)
O2 H2 0.8400
O3 H3 0.8400
O5 H5 0.8400
C1 H1A 0.9900
C1 H1B 0.9900
C2 H2A 1.0000
C3 H3A 1.0000
C5 H5A 1.0000
C7 H7A 0.9900
C7 H7B 0.9900
C8 H8A 1.0000
C10 H10A 1.0000
C11 H11A 1.0000
C12 H12A 1.0000
C14 H14A 1.0000
C16 H16A 0.9500
C16 H16B 0.9500
C17 H17A 0.9800
C17 H17B 0.9800
C17 H17C 0.9800
C18 H18A 0.9900
C18 H18B 0.9900
C19 H19A 0.9800
C19 H19B 0.9800
C19 H19C 0.9800
C20 H20A 0.9900
C20 H20B 0.9900
C22 H22A 0.9800
C22 H22B 0.9800
C22 H22C 0.9800
C23 H23A 0.9800
C23 H23B 0.9800
C23 H23C 0.9800
C24 H24A 0.9800
C24 H24B 0.9800
C24 H24C 0.9800
C25 H25A 0.9800
C25 H25B 0.9800
C25 H25C 0.9800
C26 H26A 0.9800
C26 H26B 0.9800
C26 H26C 0.9800

loop_
_geom_hbond_atom_site_label_D
_geom_hbond_atom_site_label_H
_geom_hbond_atom_site_label_A
_geom_hbond_distance_DH
_geom_hbond_distance_HA
_geom_hbond_distance_DA
_geom_hbond_angle_DHA
_geom_hbond_site_symmetry_A
O2 H2 O1 0.84 2.21 2.709(4) 118.4 .
O2 H2 O7 0.84 2.61 3.155(4) 123.4 3_646
O3 H3 O8 0.84 2.17 2.934(4) 150.6 3_646
O3 H3 O2 0.84 2.32 2.743(4) 111.5 .
O5 H5 O8 0.84 2.13 2.947(4) 164.7 3_546
O5 H5 O6 0.84 2.61 3.269(4) 136.6 3_546

loop_
_geom_torsion_atom_site_label_1
_geom_torsion_atom_site_label_2
_geom_torsion_atom_site_label_3
_geom_torsion_atom_site_label_4
_geom_torsion
C26 Si1 O1 C3 55.0(3)
C25 Si1 O1 C3 -66.5(3)
C21 Si1 O1 C3 175.0(3)
C10 C1 C2 C19 139.1(3)
C10 C1 C2 C3 14.4(4)
Si1 O1 C3 C4 -132.9(3)
Si1 O1 C3 C2 110.7(3)
C19 C2 C3 O1 14.8(5)
C1 C2 C3 O1 137.6(3)
C19 C2 C3 C4 -105.9(4)
C1 C2 C3 C4 16.9(4)
O1 C3 C4 O2 -48.8(4)
C2 C3 C4 O2 73.1(3)
O1 C3 C4 C10 -163.5(3)
C2 C3 C4 C10 -41.6(4)
O1 C3 C4 C5 76.3(4)
C2 C3 C4 C5 -161.8(3)
O2 C4 C5 O3 43.0(4)
C10 C4 C5 O3 164.4(3)
C3 C4 C5 O3 -80.8(4)
O2 C4 C5 C6 -80.4(3)
C10 C4 C5 C6 41.0(4)
C3 C4 C5 C6 155.9(3)
C9 O4 C6 C20 -159.7(3)
C9 O4 C6 C5 77.0(3)
C9 O4 C6 C7 -42.4(3)
O3 C5 C6 O4 175.7(3)
C4 C5 C6 O4 -59.7(4)
O3 C5 C6 C20 55.4(4)
C4 C5 C6 C20 -180.0(3)
O3 C5 C6 C7 -69.7(4)
C4 C5 C6 C7 54.9(4)
O4 C6 C7 C8 19.0(4)
C20 C6 C7 C8 135.0(3)
C5 C6 C7 C8 -98.2(3)
C6 C7 C8 C9 9.0(3)
C6 C7 C8 C14 -113.5(3)
C6 O4 C9 C10 -72.6(3)
C6 O4 C9 C8 48.1(3)
C6 O4 C9 C11 171.8(3)
C14 C8 C9 O4 85.3(3)
C7 C8 C9 O4 -33.8(3)
C14 C8 C9 C10 -161.8(3)
C7 C8 C9 C10 79.0(4)
C14 C8 C9 C11 -33.9(4)
C7 C8 C9 C11 -153.0(3)
O2 C4 C10 C9 78.1(4)
C5 C4 C10 C9 -42.6(5)
C3 C4 C10 C9 -170.2(3)
O2 C4 C10 C1 -60.4(4)
C5 C4 C10 C1 178.8(3)
C3 C4 C10 C1 51.3(4)
O4 C9 C10 C4 57.7(4)
C8 C9 C10 C4 -53.5(4)
C11 C9 C10 C4 174.5(3)
O4 C9 C10 C1 -174.1(3)
C8 C9 C10 C1 74.6(5)
C11 C9 C10 C1 -57.3(5)
C2 C1 C10 C4 -40.9(4)
C2 C1 C10 C9 -174.6(3)
O4 C9 C11 C12 -126.8(3)
C10 C9 C11 C12 119.7(3)
C8 C9 C11 C12 -11.9(4)
O4 C9 C11 C18 6.0(4)
C10 C9 C11 C18 -107.5(4)
C8 C9 C11 C18 120.9(3)
C18 C11 C12 O5 166.5(3)
C9 C11 C12 O5 -63.4(4)
C18 C11 C12 C13 -75.7(4)
C9 C11 C12 C13 54.4(4)
C27 O6 C13 C15 116.5(3)
C27 O6 C13 C12 -125.0(3)
C27 O6 C13 C14 -6.1(4)
O5 C12 C13 O6 -179.5(3)
C11 C12 C13 O6 63.7(4)
O5 C12 C13 C15 -63.3(4)
C11 C12 C13 C15 179.9(3)
O5 C12 C13 C14 68.5(4)
C11 C12 C13 C14 -48.4(4)
C27 O7 C14 C8 119.7(3)
C27 O7 C14 C13 -5.6(4)
C9 C8 C14 O7 -76.7(4)
C7 C8 C14 O7 38.8(4)
C9 C8 C14 C13 40.2(4)
C7 C8 C14 C13 155.7(3)
O6 C13 C14 O7 6.7(3)
C15 C13 C14 O7 -109.8(3)
C12 C13 C14 O7 121.3(3)
O6 C13 C14 C8 -114.3(3)
C15 C13 C14 C8 129.3(3)
C12 C13 C14 C8 0.4(4)
O6 C13 C15 C16 -147.2(4)
C12 C13 C15 C16 96.7(4)
C14 C13 C15 C16 -33.3(5)
O6 C13 C15 C17 40.5(4)
C12 C13 C15 C17 -75.5(4)
C14 C13 C15 C17 154.4(3)
C12 C11 C18 I1 -60.0(4)
C9 C11 C18 I1 169.5(2)
O4 C6 C20 I2 -51.6(3)
C5 C6 C20 I2 68.9(3)
C7 C6 C20 I2 -165.0(2)
O1 Si1 C21 C22 -170.0(3)
C26 Si1 C21 C22 -51.8(4)
C25 Si1 C21 C22 71.5(3)
O1 Si1 C21 C23 -50.7(3)
C26 Si1 C21 C23 67.5(3)
C25 Si1 C21 C23 -169.2(3)
O1 Si1 C21 C24 68.9(3)
C26 Si1 C21 C24 -172.9(3)
C25 Si1 C21 C24 -49.6(3)
C14 O7 C27 O8 -179.5(4)
C14 O7 C27 O6 1.9(4)
C13 O6 C27 O8 -175.7(3)
C13 O6 C27 O7 3.0(4)

loop_
_cod_related_entry_id
_cod_related_entry_database
_cod_related_entry_code
1 ChemSpider 26050812
